data_4336819
loop_
_publ_author_name
'Chunyan Wang'
'Keith Man-Chung Wong'

_publ_section_title
;
 Selective Hg2+ Sensing Behaviors of Rhodamine Derivatives with Extended
 Conjugation Based on Two Successive Ring-Opening Processes
;
_journal_name_full 'Inorganic Chemistry'
_journal_page_first 13432
_journal_page_last 13441
_journal_paper_doi 10.1021/ic401810x
_journal_volume 52
_journal_year 2013
_chemical_formula_sum 'C42 H40 N6 O4'
_chemical_formula_weight 692.800
_space_group_IT_number 14
_symmetry_Int_Tables_number 14
_symmetry_space_group_name_Hall '-P 2ybc'
_symmetry_space_group_name_H-M 'P 1 21/c 1'
_audit_creation_date 10-12-28
_audit_creation_method 'Created with Diamond (www.crystalimpact.com)'
_audit_update_record 10-12-28
_cell_angle_alpha 90.000
_cell_angle_beta 97.541(4)
_cell_angle_gamma 90.000
_cell_formula_units_Z 4
_cell_length_a 20.534(4)
_cell_length_b 11.363(2)
_cell_length_c 21.140(5)
_cell_volume 4889.9(17)
_refine_ls_R_factor_all 0.158
_cod_data_source_file ic401810x_si_005.cif
_cod_data_source_block wt2237w-shelxl
_cod_original_sg_symbol_Hall -P_2ybc
_cod_database_code 4336819

loop_
_symmetry_equiv_pos_site_id
_symmetry_equiv_pos_as_xyz
1 'x, y, z'
2 '-x, 0.500+y, 0.500-z'
3 '-x, -y, -z'
4 'x, 0.500-y, 0.500+z'

loop_
_atom_site_aniso_label
_atom_site_aniso_U_11
_atom_site_aniso_U_22
_atom_site_aniso_U_33
_atom_site_aniso_U_12
_atom_site_aniso_U_13
_atom_site_aniso_U_23
O1 0.0633(15) 0.0782(18) 0.0564(17) -0.0161(13) -0.0067(13) 0.0116(14)
O2 0.0786(19) 0.094(2) 0.095(2) -0.0356(17) -0.0095(17) 0.0123(17)
O3 0.0721(18) 0.106(2) 0.068(2) -0.0359(16) -0.0032(15) 0.0043(16)
O4 0.0597(15) 0.125(2) 0.0617(19) -0.0234(15) 0.0018(14) 0.0272(17)
N1 0.079(2) 0.068(2) 0.070(2) -0.0094(18) -0.0220(19) 0.0176(18)
N2 0.0602(19) 0.061(2) 0.061(2) -0.0105(15) 0.0056(16) -0.0004(16)
N3 0.098(3) 0.066(2) 0.108(3) -0.016(2) 0.025(2) -0.018(2)
N4 0.0495(17) 0.072(2) 0.089(3) -0.0059(16) -0.0004(17) -0.0008(18)
N5 0.0458(16) 0.070(2) 0.059(2) -0.0053(15) 0.0004(15) 0.0035(16)
N6 0.088(3) 0.136(4) 0.091(3) -0.025(3) 0.004(2) 0.055(3)
C1 0.059(2) 0.056(2) 0.053(2) -0.0018(17) 0.0008(19) 0.0073(18)
C2 0.063(2) 0.063(2) 0.058(3) -0.0063(18) -0.004(2) -0.001(2)
C3 0.071(2) 0.061(2) 0.055(3) -0.001(2) -0.011(2) 0.0016(19)
C4 0.083(3) 0.069(3) 0.062(3) -0.010(2) -0.015(2) 0.013(2)
C5 0.071(2) 0.062(3) 0.063(3) -0.0088(19) 0.002(2) 0.009(2)
C6 0.057(2) 0.054(2) 0.053(2) -0.0028(17) -0.0012(18) 0.0013(17)
C7 0.0503(19) 0.056(2) 0.050(2) -0.0047(17) 0.0018(17) -0.0006(17)
C8 0.0486(19) 0.058(2) 0.048(2) -0.0060(16) 0.0013(17) 0.0032(17)
C9 0.0473(19) 0.061(2) 0.059(2) -0.0068(16) 0.0056(18) 0.0033(19)
C10 0.0471(19) 0.065(2) 0.050(2) -0.0053(16) 0.0015(17) 0.0058(18)
C11 0.0487(19) 0.069(3) 0.048(2) -0.0064(17) 0.0036(17) 0.0039(18)
C12 0.061(2) 0.066(2) 0.047(2) -0.0043(18) 0.0008(18) 0.0146(18)
C13 0.075(3) 0.085(3) 0.056(3) -0.001(2) 0.008(2) 0.002(2)
C14 0.076(3) 0.093(3) 0.061(3) -0.001(2) 0.000(2) 0.025(2)
C15 0.074(3) 0.097(3) 0.059(3) -0.008(2) 0.008(2) 0.021(2)
C16 0.068(2) 0.103(3) 0.068(3) -0.018(2) 0.009(2) 0.021(2)
C17 0.060(2) 0.080(3) 0.056(3) -0.005(2) -0.005(2) 0.011(2)
C18 0.056(2) 0.083(3) 0.049(2) -0.0147(19) 0.0032(19) 0.009(2)
C19 0.051(2) 0.081(3) 0.060(3) -0.0140(18) 0.004(2) 0.009(2)
C20 0.054(2) 0.063(2) 0.051(2) -0.0043(18) -0.0058(19) 0.0005(18)
C21 0.085(3) 0.084(3) 0.083(3) -0.009(3) -0.034(3) 0.011(3)
C22 0.087(4) 0.145(5) 0.164(7) 0.001(4) -0.005(4) -0.011(4)
C23 0.116(4) 0.086(3) 0.081(4) -0.011(3) -0.033(3) 0.032(3)
C24 0.169(6) 0.165(6) 0.076(4) -0.026(5) 0.004(4) 0.009(4)
C25 0.058(2) 0.070(3) 0.047(2) 0.0049(19) 0.0018(18) 0.0050(19)
C26 0.086(3) 0.076(3) 0.072(3) 0.005(2) 0.012(2) 0.005(2)
C27 0.107(4) 0.086(4) 0.104(4) 0.028(3) 0.031(3) -0.001(3)
C28 0.096(4) 0.131(5) 0.104(5) 0.030(4) 0.032(3) 0.007(4)
C29 0.066(3) 0.121(4) 0.091(4) 0.007(3) 0.014(3) 0.010(3)
C30 0.053(2) 0.083(3) 0.061(3) 0.000(2) 0.0085(19) 0.009(2)
C31 0.065(2) 0.079(3) 0.053(3) -0.018(2) -0.005(2) 0.007(2)
C32 0.064(2) 0.081(3) 0.049(2) -0.016(2) -0.003(2) -0.001(2)
C33 0.077(3) 0.076(3) 0.054(3) -0.009(2) 0.000(2) 0.002(2)
C34 0.130(5) 0.079(4) 0.087(4) -0.017(3) 0.013(3) -0.011(3)
C35 0.171(6) 0.077(4) 0.119(5) 0.014(4) 0.034(5) -0.007(3)
C36 0.134(5) 0.093(4) 0.104(4) 0.027(4) 0.026(4) -0.007(3)
C37 0.083(3) 0.094(4) 0.075(3) 0.009(3) 0.012(2) -0.004(3)
C38 0.076(3) 0.073(3) 0.047(2) -0.001(2) 0.000(2) 0.003(2)
C39 0.099(3) 0.125(4) 0.070(3) 0.008(3) 0.017(3) 0.028(3)
C40 0.172(7) 0.157(6) 0.159(7) 0.042(5) 0.024(5) 0.023(5)
C41 0.111(4) 0.145(5) 0.141(6) 0.014(4) 0.043(4) 0.070(4)
C42 0.145(6) 0.184(7) 0.145(7) 0.025(5) 0.052(5) 0.038(5)

loop_
_atom_site_label
_atom_site_type_symbol
_atom_site_fract_x
_atom_site_fract_y
_atom_site_fract_z
_atom_site_occupancy
_atom_site_symmetry_multiplicity
_atom_site_Wyckoff_symbol
_atom_site_calc_flag
_atom_site_thermal_displace_type
_atom_site_U_iso_or_equiv
O1 O 0.1935(1) 0.3495(2) 0.3132(1) 1.000 4 e d Uani 0.0673(7)
O2 O 0.4572(1) 0.6595(3) 0.3228(2) 1.000 4 e d Uani 0.0909(10)
O3 O 0.5031(1) 0.5496(3) 0.5710(1) 1.000 4 e d Uani 0.0834(9)
O4 O 0.2280(1) 0.2687(3) 0.5317(1) 1.000 4 e d Uani 0.0828(9)
N1 N 0.1075(2) 0.5036(3) 0.1107(2) 1.000 4 e d Uani 0.0754(10)
N2 N 0.3562(2) 0.5743(3) 0.3276(2) 1.000 4 e d Uani 0.0609(8)
N3 N 0.3260(2) 0.6691(3) 0.3556(2) 1.000 4 e d Uani 0.0897(12)
H3A H 0.3479 0.7324 0.3658 1.000 4 e calc Uiso 0.10800
H3B H 0.2858 0.6636 0.3625 1.000 4 e calc Uiso 0.10800
N4 N 0.4573(1) 0.3174(3) 0.5396(2) 1.000 4 e d Uani 0.0711(10)
H4A H 0.4989 0.3257 0.5394 1.000 4 e calc Uiso 0.08500
H4B H 0.4391 0.2504 0.5303 1.000 4 e calc Uiso 0.08500
N5 N 0.4194(1) 0.4129(3) 0.5548(2) 1.000 4 e d Uani 0.0591(8)
N6 N 0.2725(2) 0.0487(4) 0.7233(2) 1.000 4 e d Uani 0.1058(15)
C1 C 0.2049(2) 0.4219(3) 0.2627(2) 1.000 4 e d Uani 0.0567(9)
C2 C 0.1524(2) 0.4285(3) 0.2140(2) 1.000 4 e d Uani 0.0626(10)
H2 H 0.1136 0.3886 0.2179 1.000 4 e calc Uiso 0.07500
C3 C 0.1577(2) 0.4944(3) 0.1596(2) 1.000 4 e d Uani 0.0642(10)
C4 C 0.2174(2) 0.5549(3) 0.1575(2) 1.000 4 e d Uani 0.0734(12)
H4 H 0.2227 0.6009 0.1221 1.000 4 e calc Uiso 0.08800
C5 C 0.2682(2) 0.5468(3) 0.2072(2) 1.000 4 e d Uani 0.0656(11)
H5 H 0.3068 0.5878 0.2042 1.000 4 e calc Uiso 0.07900
C6 C 0.2636(2) 0.4793(3) 0.2618(2) 1.000 4 e d Uani 0.0557(9)
C7 C 0.3205(2) 0.4621(3) 0.3129(2) 1.000 4 e d Uani 0.0527(9)
C8 C 0.2977(2) 0.4121(3) 0.3726(2) 1.000 4 e d Uani 0.0521(9)
C9 C 0.3339(2) 0.4197(3) 0.4322(2) 1.000 4 e d Uani 0.0557(9)
H9 H 0.3749 0.4557 0.4354 1.000 4 e calc Uiso 0.06700
C10 C 0.3132(2) 0.3770(3) 0.4874(2) 1.000 4 e d Uani 0.0544(9)
C11 C 0.3486(2) 0.4022(3) 0.5526(2) 1.000 4 e d Uani 0.0554(9)
C12 C 0.3295(2) 0.3092(3) 0.5988(2) 1.000 4 e d Uani 0.0585(10)
C13 C 0.3689(2) 0.2802(4) 0.6554(2) 1.000 4 e d Uani 0.0719(11)
H13 H 0.4092 0.3179 0.6650 1.000 4 e calc Uiso 0.08600
C14 C 0.3505(2) 0.1970(4) 0.6979(2) 1.000 4 e d Uani 0.0774(12)
H14 H 0.3775 0.1822 0.7360 1.000 4 e calc Uiso 0.09300
C15 C 0.2911(2) 0.1354(4) 0.6834(2) 1.000 4 e d Uani 0.0769(12)
C16 C 0.2516(2) 0.1642(4) 0.6269(2) 1.000 4 e d Uani 0.0795(13)
H16 H 0.2116 0.1262 0.6163 1.000 4 e calc Uiso 0.09500
C17 C 0.2713(2) 0.2486(4) 0.5867(2) 1.000 4 e d Uani 0.0665(11)
C18 C 0.2530(2) 0.3174(3) 0.4805(2) 1.000 4 e d Uani 0.0631(10)
C19 C 0.2146(2) 0.3092(3) 0.4223(2) 1.000 4 e d Uani 0.0643(10)
H19 H 0.1744 0.2704 0.4189 1.000 4 e calc Uiso 0.07700
C20 C 0.2358(2) 0.3585(3) 0.3693(2) 1.000 4 e d Uani 0.0573(9)
C21 C 0.0490(2) 0.4327(4) 0.1090(2) 1.000 4 e d Uani 0.0880(15)
H21A H 0.0609 0.3576 0.1292 1.000 4 e calc Uiso 0.10600
H21B H 0.0319 0.4172 0.0648 1.000 4 e calc Uiso 0.10600
C22 C -0.0052(2) 0.4879(6) 0.1418(3) 1.000 4 e d Uani 0.134(2)
H22A H -0.0428 0.4369 0.1374 1.000 4 e calc Uiso 0.16100
H22B H -0.0173 0.5626 0.1225 1.000 4 e calc Uiso 0.16100
H22C H 0.0102 0.4992 0.1863 1.000 4 e calc Uiso 0.16100
C23 C 0.1106(3) 0.5837(4) 0.0577(2) 1.000 4 e d Uani 0.0986(17)
H23A H 0.1354 0.6529 0.0732 1.000 4 e calc Uiso 0.11800
H23B H 0.0664 0.6090 0.0416 1.000 4 e calc Uiso 0.11800
C24 C 0.1417(3) 0.5306(6) 0.0040(3) 1.000 4 e d Uani 0.138(2)
H24A H 0.1427 0.5879 -0.0293 1.000 4 e calc Uiso 0.16500
H24B H 0.1166 0.4635 -0.0126 1.000 4 e calc Uiso 0.16500
H24C H 0.1858 0.5064 0.0194 1.000 4 e calc Uiso 0.16500
C25 C 0.3751(2) 0.3905(3) 0.2894(2) 1.000 4 e d Uani 0.0589(10)
C26 C 0.3722(2) 0.2770(4) 0.2672(2) 1.000 4 e d Uani 0.0781(12)
H26 H 0.3341 0.2323 0.2656 1.000 4 e calc Uiso 0.09400
C27 C 0.4292(3) 0.2321(5) 0.2472(3) 1.000 4 e d Uani 0.0975(15)
H27 H 0.4297 0.1544 0.2334 1.000 4 e calc Uiso 0.11700
C28 C 0.4847(3) 0.2993(6) 0.2474(3) 1.000 4 e d Uani 0.1087(18)
H28 H 0.5214 0.2673 0.2323 1.000 4 e calc Uiso 0.13000
C29 C 0.4871(2) 0.4138(5) 0.2696(2) 1.000 4 e d Uani 0.0924(15)
H29 H 0.5251 0.4588 0.2710 1.000 4 e calc Uiso 0.11100
C30 C 0.4308(2) 0.4585(4) 0.2896(2) 1.000 4 e d Uani 0.0657(11)
C31 C 0.4197(2) 0.5746(4) 0.3148(2) 1.000 4 e d Uani 0.0669(11)
C32 C 0.4445(2) 0.5210(4) 0.5699(2) 1.000 4 e d Uani 0.0656(11)
C33 C 0.3890(2) 0.5948(4) 0.5817(2) 1.000 4 e d Uani 0.0698(11)
C34 C 0.3869(3) 0.7119(5) 0.5986(2) 1.000 4 e d Uani 0.0988(16)
H34 H 0.4249 0.7571 0.6051 1.000 4 e calc Uiso 0.11900
C35 C 0.3267(4) 0.7594(5) 0.6056(3) 1.000 4 e d Uani 0.121(2)
H35 H 0.3241 0.8381 0.6170 1.000 4 e calc Uiso 0.14500
C36 C 0.2689(3) 0.6916(5) 0.5957(3) 1.000 4 e d Uani 0.1092(18)
H36 H 0.2287 0.7263 0.6001 1.000 4 e calc Uiso 0.13100
C37 C 0.2712(2) 0.5745(4) 0.5796(2) 1.000 4 e d Uani 0.0837(13)
H37 H 0.2333 0.5288 0.5738 1.000 4 e calc Uiso 0.10000
C38 C 0.3315(2) 0.5273(4) 0.5724(2) 1.000 4 e d Uani 0.0663(10)
C39 C 0.3128(2) 0.0131(5) 0.7811(2) 1.000 4 e d Uani 0.0976(15)
H39A H 0.2849 -0.0185 0.8107 1.000 4 e calc Uiso 0.11700
H39B H 0.3353 0.0815 0.8009 1.000 4 e calc Uiso 0.11700
C40 C 0.3630(3) -0.0787(6) 0.7688(4) 1.000 4 e d Uani 0.163(3)
H40A H 0.3910 -0.0955 0.8078 1.000 4 e calc Uiso 0.19500
H40B H 0.3891 -0.0495 0.7377 1.000 4 e calc Uiso 0.19500
H40C H 0.3409 -0.1493 0.7531 1.000 4 e calc Uiso 0.19500
C41 C 0.2129(3) -0.0248(6) 0.7045(3) 1.000 4 e d Uani 0.130(2)
H41A H 0.2065 -0.0362 0.6586 1.000 4 e calc Uiso 0.15600
H41B H 0.2184 -0.1013 0.7248 1.000 4 e calc Uiso 0.15600
C42 C 0.1577(3) 0.0337(6) 0.7239(3) 1.000 4 e d Uani 0.155(3)
H42A H 0.1195 -0.0154 0.7149 1.000 4 e calc Uiso 0.18600
H42B H 0.1505 0.1065 0.7010 1.000 4 e calc Uiso 0.18600
H42C H 0.1657 0.0494 0.7688 1.000 4 e calc Uiso 0.18600

loop_
_atom_type_symbol
_atom_type_radius_bond
O 1.200
N 1.200
H 1.200
C 1.200

loop_
_geom_angle_atom_site_label_1
_geom_angle_atom_site_label_2
_geom_angle_atom_site_label_3
_geom_angle
_geom_angle_publ_flag
C20 O1 C1 117.7(3) no
C18 O4 C17 117.5(3) no
C3 N1 C21 121.2(3) no
C3 N1 C23 121.8(3) no
C21 N1 C23 116.9(3) no
C31 N2 N3 124.3(3) no
C31 N2 C7 114.8(3) no
N3 N2 C7 120.8(3) no
N2 N3 H3A 120.00 no
N2 N3 H3B 120.00 no
H3A N3 H3B 120.00 no
N5 N4 H4A 120.00 no
N5 N4 H4B 120.00 no
H4A N4 H4B 120.00 no
C32 N5 N4 123.5(3) no
C32 N5 C11 115.6(3) no
N4 N5 C11 120.9(3) no
C15 N6 C39 122.9(4) no
C15 N6 C41 121.3(4) no
C39 N6 C41 115.4(4) no
C6 C1 C2 124.1(4) no
C6 C1 O1 121.9(3) no
C2 C1 O1 114.1(3) no
C3 C2 C1 120.4(4) no
C3 C2 H2 119.80 no
C1 C2 H2 119.80 no
N1 C3 C2 122.4(4) no
N1 C3 C4 120.7(4) no
C2 C3 C4 116.8(3) no
C5 C4 C3 121.0(4) no
C5 C4 H4 119.50 no
C3 C4 H4 119.50 no
C4 C5 C6 122.6(4) no
C4 C5 H5 118.70 no
C6 C5 H5 118.70 no
C1 C6 C5 115.2(3) no
C1 C6 C7 122.1(3) no
C5 C6 C7 122.5(3) no
N2 C7 C6 110.9(3) no
N2 C7 C8 110.2(3) no
C6 C7 C8 110.8(3) no
N2 C7 C25 99.4(3) no
C6 C7 C25 111.9(3) no
C8 C7 C25 113.2(3) no
C9 C8 C20 116.7(3) no
C9 C8 C7 123.4(3) no
C20 C8 C7 119.9(3) no
C8 C9 C10 124.1(3) no
C8 C9 H9 118.00 no
C10 C9 H9 118.00 no
C9 C10 C18 116.6(3) no
C9 C10 C11 123.0(3) no
C18 C10 C11 120.1(3) no
N5 C11 C10 114.0(3) no
N5 C11 C12 112.2(3) no
C10 C11 C12 108.9(3) no
N5 C11 C38 100.2(3) no
C10 C11 C38 109.0(3) no
C12 C11 C38 112.4(3) no
C17 C12 C13 115.7(3) no
C17 C12 C11 121.2(3) no
C13 C12 C11 123.0(3) no
C14 C13 C12 122.7(4) no
C14 C13 H13 118.70 no
C12 C13 H13 118.70 no
C13 C14 C15 119.9(4) no
C13 C14 H14 120.00 no
C15 C14 H14 120.00 no
N6 C15 C16 120.9(4) no
N6 C15 C14 121.6(4) no
C16 C15 C14 117.5(4) no
C17 C16 C15 120.5(4) no
C17 C16 H16 119.70 no
C15 C16 H16 119.70 no
C12 C17 C16 123.6(4) no
C12 C17 O4 121.3(3) no
C16 C17 O4 115.1(3) no
O4 C18 C19 116.5(3) no
O4 C18 C10 121.9(3) no
C19 C18 C10 121.4(4) no
C20 C19 C18 119.6(3) no
C20 C19 H19 120.20 no
C18 C19 H19 120.20 no
C19 C20 O1 116.0(3) no
C19 C20 C8 121.3(3) no
O1 C20 C8 122.7(3) no
N1 C21 C22 114.5(4) no
N1 C21 H21A 108.60 no
C22 C21 H21A 108.60 no
N1 C21 H21B 108.60 no
C22 C21 H21B 108.60 no
H21A C21 H21B 107.60 no
C21 C22 H22A 109.50 no
C21 C22 H22B 109.50 no
H22A C22 H22B 109.50 no
C21 C22 H22C 109.50 no
H22A C22 H22C 109.50 no
H22B C22 H22C 109.50 no
N1 C23 C24 113.4(5) no
N1 C23 H23A 108.90 no
C24 C23 H23A 108.90 no
N1 C23 H23B 108.90 no
C24 C23 H23B 108.90 no
H23A C23 H23B 107.70 no
C23 C24 H24A 109.50 no
C23 C24 H24B 109.50 no
H24A C24 H24B 109.50 no
C23 C24 H24C 109.50 no
H24A C24 H24C 109.50 no
H24B C24 H24C 109.50 no
C26 C25 C30 121.8(4) no
C26 C25 C7 127.9(4) no
C30 C25 C7 110.2(3) no
C25 C26 C27 116.7(4) no
C25 C26 H26 121.70 no
C27 C26 H26 121.70 no
C28 C27 C26 121.7(5) no
C28 C27 H27 119.20 no
C26 C27 H27 119.20 no
C27 C28 C29 121.2(5) no
C27 C28 H28 119.40 no
C29 C28 H28 119.40 no
C30 C29 C28 117.2(5) no
C30 C29 H29 121.40 no
C28 C29 H29 121.40 no
C25 C30 C29 121.3(4) no
C25 C30 C31 110.0(4) no
C29 C30 C31 128.7(4) no
O2 C31 N2 124.7(4) no
O2 C31 C30 129.6(4) no
N2 C31 C30 105.6(3) no
O3 C32 N5 125.4(4) no
O3 C32 C33 128.3(4) no
N5 C32 C33 106.2(3) no
C34 C33 C38 120.6(4) no
C34 C33 C32 130.5(4) no
C38 C33 C32 108.9(4) no
C35 C34 C33 117.8(5) no
C35 C34 H34 121.10 no
C33 C34 H34 121.10 no
C34 C35 C36 121.5(6) no
C34 C35 H35 119.30 no
C36 C35 H35 119.30 no
C37 C36 C35 120.6(6) no
C37 C36 H36 119.70 no
C35 C36 H36 119.70 no
C38 C37 C36 117.8(5) no
C38 C37 H37 121.10 no
C36 C37 H37 121.10 no
C37 C38 C33 121.7(4) no
C37 C38 C11 129.3(4) no
C33 C38 C11 109.1(4) no
N6 C39 C40 112.0(5) no
N6 C39 H39A 109.20 no
C40 C39 H39A 109.20 no
N6 C39 H39B 109.20 no
C40 C39 H39B 109.20 no
H39A C39 H39B 107.90 no
C39 C40 H40A 109.50 no
C39 C40 H40B 109.50 no
H40A C40 H40B 109.50 no
C39 C40 H40C 109.50 no
H40A C40 H40C 109.50 no
H40B C40 H40C 109.50 no
C42 C41 N6 108.7(6) no
C42 C41 H41A 110.00 no
N6 C41 H41A 110.00 no
C42 C41 H41B 110.00 no
N6 C41 H41B 110.00 no
H41A C41 H41B 108.30 no
C41 C42 H42A 109.50 no
C41 C42 H42B 109.50 no
H42A C42 H42B 109.50 no
C41 C42 H42C 109.50 no
H42A C42 H42C 109.50 no
H42B C42 H42C 109.50 no

loop_
_geom_bond_atom_site_label_1
_geom_bond_atom_site_label_2
_geom_bond_distance
_geom_bond_publ_flag
O1 C20 1.380(4) no
O1 C1 1.393(4) no
O2 C31 1.232(4) no
O3 C32 1.244(4) no
O4 C18 1.374(4) no
O4 C17 1.388(4) no
N1 C3 1.365(5) no
N1 C21 1.443(5) no
N1 C23 1.450(5) no
N2 C31 1.367(5) no
N2 N3 1.411(4) no
N2 C7 1.483(4) no
N3 H3A 0.8600 no
N3 H3B 0.8600 no
N4 N5 1.398(4) no
N4 H4A 0.8600 no
N4 H4B 0.8600 no
N5 C32 1.354(5) no
N5 C11 1.454(4) no
N6 C15 1.383(5) no
N6 C39 1.442(6) no
N6 C41 1.490(7) no
C1 C6 1.374(5) no
C1 C2 1.392(5) no
C2 C3 1.388(5) no
C2 H2 0.9300 no
C3 C4 1.413(5) no
C4 C5 1.382(5) no
C4 H4 0.9300 no
C5 C6 1.400(5) no
C5 H5 0.9300 no
C6 C7 1.495(5) no
C7 C8 1.513(5) no
C7 C25 1.521(5) no
C8 C9 1.379(5) no
C8 C20 1.402(5) no
C9 C10 1.381(5) no
C9 H9 0.9300 no
C10 C18 1.400(5) no
C10 C11 1.500(5) no
C11 C12 1.524(5) no
C11 C38 1.535(5) no
C12 C17 1.374(5) no
C12 C13 1.392(5) no
C13 C14 1.391(5) no
C13 H13 0.9300 no
C14 C15 1.405(5) no
C14 H14 0.9300 no
C15 C16 1.392(5) no
C16 C17 1.377(5) no
C16 H16 0.9300 no
C18 C19 1.374(5) no
C19 C20 1.374(5) no
C19 H19 0.9300 no
C21 C22 1.524(6) no
C21 H21A 0.9700 no
C21 H21B 0.9700 no
C22 H22A 0.9600 no
C22 H22B 0.9600 no
C22 H22C 0.9600 no
C23 C24 1.502(7) no
C23 H23A 0.9700 no
C23 H23B 0.9700 no
C24 H24A 0.9600 no
C24 H24B 0.9600 no
C24 H24C 0.9600 no
C25 C26 1.371(5) no
C25 C30 1.380(5) no
C26 C27 1.393(6) no
C26 H26 0.9300 no
C27 C28 1.371(7) no
C27 H27 0.9300 no
C28 C29 1.381(7) no
C28 H28 0.9300 no
C29 C30 1.380(6) no
C29 H29 0.9300 no
C30 C31 1.451(5) no
C32 C33 1.462(6) no
C33 C34 1.379(6) no
C33 C38 1.401(5) no
C34 C35 1.374(7) no
C34 H34 0.9300 no
C35 C36 1.407(8) no
C35 H35 0.9300 no
C36 C37 1.376(6) no
C36 H36 0.9300 no
C37 C38 1.375(6) no
C37 H37 0.9300 no
C39 C40 1.514(6) no
C39 H39A 0.9700 no
C39 H39B 0.9700 no
C40 H40A 0.9600 no
C40 H40B 0.9600 no
C40 H40C 0.9600 no
C41 C42 1.420(7) no
C41 H41A 0.9700 no
C41 H41B 0.9700 no
C42 H42A 0.9600 no
C42 H42B 0.9600 no
C42 H42C 0.9600 no
